data_7037887
loop_
_publ_author_name
'Qu, Jian'
'Song, Yinglin'
'Ji, Wei'
'Jing, Su'
'Zhu, Dunru'
'Huang, Wei'
'Zheng, Mengxi'
'Li, Yanle'
'Ma, Jing'

_publ_section_title
;
 Macrocyclic Se4N2[7,7]ferrocenophane and Se2N[10]ferrocenophane
 containing benzyl unit: synthesis, complexation, crystal structures,
 electrochemical and optical properties.
;
_journal_issue 8
_journal_name_full 'Dalton transactions (Cambridge, England : 2003)'
_journal_page_first 3417
_journal_page_last 3428
_journal_paper_doi 10.1039/c5dt04763c
_journal_volume 45
_journal_year 2016
_chemical_formula_sum 'C46 H52 Cu2 F12 Fe2 N4 P2 Se4'
_chemical_formula_weight 1505.47
_space_group_crystal_system triclinic
_space_group_IT_number 2
_space_group_name_Hall '-P 1'
_space_group_name_H-M_alt 'P -1'
_symmetry_space_group_name_Hall '-P 1'
_symmetry_space_group_name_H-M 'P -1'
_atom_sites_solution_hydrogens geom
_audit_creation_method SHELXL-2014/7
_audit_update_record
;
2015-11-30 deposited with the CCDC.
2016-01-04 downloaded from the CCDC.
;
_cell_angle_alpha 105.674(10)
_cell_angle_beta 109.534(10)
_cell_angle_gamma 99.176(11)
_cell_formula_units_Z 1
_cell_length_a 10.720(9)
_cell_length_b 10.780(9)
_cell_length_c 13.182(11)
_cell_measurement_reflns_used 2538
_cell_measurement_temperature 296(2)
_cell_measurement_theta_max 24.24
_cell_measurement_theta_min 2.49
_cell_volume 1328.9(19)
_computing_cell_refinement 'SAINT (Bruker, 2005)'
_computing_data_collection 'APEX2 (Bruker, 2005)'
_computing_data_reduction SAINT
_computing_molecular_graphics SHELXTL
_computing_publication_material SHELXTL
_computing_structure_refinement 'SHELXL-2014/7 (Sheldrick, 2014)'
_computing_structure_solution 'SHELXL-2014/7 (Sheldrick, 2014)'
_diffrn_ambient_temperature 296(2)
_diffrn_measured_fraction_theta_full 0.986
_diffrn_measured_fraction_theta_max 0.986
_diffrn_measurement_device_type 'Bruker Apex2 CCD'
_diffrn_measurement_method '\w scans'
_diffrn_radiation_type MoK\a
_diffrn_radiation_wavelength 0.71073
_diffrn_reflns_av_R_equivalents 0.0339
_diffrn_reflns_av_unetI/netI 0.0551
_diffrn_reflns_laue_measured_fraction_full 0.986
_diffrn_reflns_laue_measured_fraction_max 0.986
_diffrn_reflns_limit_h_max 12
_diffrn_reflns_limit_h_min -12
_diffrn_reflns_limit_k_max 12
_diffrn_reflns_limit_k_min -12
_diffrn_reflns_limit_l_max 15
_diffrn_reflns_limit_l_min -12
_diffrn_reflns_number 9404
_diffrn_reflns_point_group_measured_fraction_full 0.986
_diffrn_reflns_point_group_measured_fraction_max 0.986
_diffrn_reflns_theta_full 25.004
_diffrn_reflns_theta_max 25.004
_diffrn_reflns_theta_min 1.748
_diffrn_source 'fine-focus sealed tube'
_exptl_absorpt_coefficient_mu 4.204
_exptl_absorpt_correction_T_max 0.7297
_exptl_absorpt_correction_T_min 0.6324
_exptl_absorpt_correction_type multi-scan
_exptl_absorpt_process_details '(SADABS; Sheldrick, 2003)'
_exptl_crystal_colour orange
_exptl_crystal_density_diffrn 1.881
_exptl_crystal_density_method 'not measured'
_exptl_crystal_description diamond
_exptl_crystal_F_000 740
_exptl_crystal_size_max 0.120
_exptl_crystal_size_mid 0.110
_exptl_crystal_size_min 0.080
_refine_diff_density_max 0.896
_refine_diff_density_min -0.538
_refine_diff_density_rms 0.104
_refine_ls_extinction_method none
_refine_ls_goodness_of_fit_ref 0.987
_refine_ls_hydrogen_treatment constr
_refine_ls_matrix_type full
_refine_ls_number_parameters 327
_refine_ls_number_reflns 4641
_refine_ls_number_restraints 12
_refine_ls_restrained_S_all 1.024
_refine_ls_R_factor_all 0.0741
_refine_ls_R_factor_gt 0.0455
_refine_ls_shift/su_max 0.000
_refine_ls_shift/su_mean 0.000
_refine_ls_structure_factor_coef Fsqd
_refine_ls_weighting_details 'w=1/[\s^2^(Fo^2^)+(0.0706P)^2^] where P=(Fo^2^+2Fc^2^)/3'
_refine_ls_weighting_scheme calc
_refine_ls_wR_factor_gt 0.1101
_refine_ls_wR_factor_ref 0.1198
_reflns_Friedel_coverage 0.000
_reflns_number_gt 3298
_reflns_number_total 4641
_reflns_threshold_expression 'I > 2\s(I)'
_cod_data_source_file c5dt04763c2.cif
_cod_data_source_block QJC13
_cod_depositor_comments 'Adding full bibliography for 7037881--7037887.cif.'
_cod_original_cell_volume 1329(2)
_cod_database_code 7037887
_shelx_shelxl_version_number 2014/7
_shelx_space_group_comment
;
The symmetry employed for this shelxl refinement is uniquely defined
by the following loop, which should always be used as a source of
symmetry information in preference to the above space-group names.
They are only intended as comments.
;
_shelx_estimated_absorpt_t_min 0.632
_shelx_estimated_absorpt_t_max 0.730

loop_
_space_group_symop_operation_xyz
'x, y, z'
'-x, -y, -z'

loop_
_atom_site_label
_atom_site_type_symbol
_atom_site_fract_x
_atom_site_fract_y
_atom_site_fract_z
_atom_site_U_iso_or_equiv
_atom_site_adp_type
_atom_site_occupancy
_atom_site_site_symmetry_order
_atom_site_calc_flag
_atom_site_refinement_flags_posn
_atom_site_refinement_flags_adp
C1 C 0.8055(5) 0.6673(5) 0.0380(4) 0.0384(12) Uani 1 1 d . .
C2 C 0.8082(5) 0.7069(5) -0.0562(5) 0.0442(13) Uani 1 1 d . .
H2A H 0.7482 0.6586 -0.1373 0.053 Uiso 1 1 calc R U
C3 C 0.9132(6) 0.8280(6) -0.0116(6) 0.0556(16) Uani 1 1 d . .
H3A H 0.9378 0.8795 -0.0564 0.067 Uiso 1 1 calc R U
C4 C 0.9739(5) 0.8632(6) 0.1074(6) 0.0531(16) Uani 1 1 d . .
H4A H 1.0485 0.9440 0.1601 0.064 Uiso 1 1 calc R U
C5 C 0.9075(5) 0.7653(5) 0.1405(5) 0.0468(14) Uani 1 1 d . .
H5A H 0.9298 0.7644 0.2187 0.056 Uiso 1 1 calc R U
C6 C 0.3563(6) 0.1116(5) -0.1399(5) 0.0475(14) Uani 1 1 d . .
C7 C 0.5651(6) 0.8314(6) 0.0201(5) 0.0516(15) Uani 1 1 d . .
H7A H 0.4906 0.7478 -0.0196 0.062 Uiso 1 1 calc R U
C8 C 0.6143(7) 0.9148(8) -0.0326(7) 0.074(2) Uani 1 1 d . .
H8A H 0.5802 0.8998 -0.1150 0.089 Uiso 1 1 calc R U
C9 C 0.7221(8) 1.0238(7) 0.0560(7) 0.072(2) Uani 1 1 d . .
H9A H 0.7765 1.0969 0.0445 0.087 Uiso 1 1 calc R U
C10 C 0.7425(6) 1.0087(6) 0.1623(6) 0.0619(18) Uani 1 1 d . .
H10A H 0.8106 1.0698 0.2376 0.074 Uiso 1 1 calc R U
C11 C 0.8093(5) 0.3932(5) 0.0022(5) 0.0452(14) Uani 1 1 d . .
H11A H 0.9019 0.4327 0.0612 0.068 Uiso 1 1 calc R U
H11B H 0.7741 0.3065 0.0057 0.068 Uiso 1 1 calc R U
C12 C 0.8145(5) 0.3741(5) -0.1140(5) 0.0460(14) Uani 1 1 d . .
H12A H 0.8549 0.4606 -0.1154 0.069 Uiso 1 1 calc R U
H12B H 0.8743 0.3176 -0.1246 0.069 Uiso 1 1 calc R U
C13 C 0.6351(5) 0.1678(5) -0.2324(5) 0.0471(14) Uani 1 1 d . .
H13A H 0.6520 0.1541 -0.1598 0.071 Uiso 1 1 calc R U
H13B H 0.6905 0.1237 -0.2669 0.071 Uiso 1 1 calc R U
C14 C 0.4849(6) 0.1037(6) -0.3103(5) 0.0533(15) Uani 1 1 d . .
H14A H 0.4621 0.0098 -0.3185 0.080 Uiso 1 1 calc R U
H14B H 0.4701 0.1084 -0.3858 0.080 Uiso 1 1 calc R U
C15 C 0.6820(6) 0.3432(6) -0.3137(5) 0.0493(14) Uani 1 1 d . .
H15A H 0.6889 0.4378 -0.2987 0.074 Uiso 1 1 calc R U
H15B H 0.5939 0.2940 -0.3767 0.074 Uiso 1 1 calc R U
C16 C 0.7935(6) 0.3126(6) -0.3545(5) 0.0508(15) Uani 1 1 d . .
C17 C 0.7821(7) 0.1837(7) -0.4201(5) 0.0631(17) Uani 1 1 d . .
H17A H 0.7071 0.1135 -0.4369 0.076 Uiso 1 1 calc R U
C18 C 0.8833(10) 0.1599(10) -0.4607(7) 0.091(3) Uani 1 1 d . .
H18A H 0.8752 0.0729 -0.5040 0.109 Uiso 1 1 calc R U
C19 C 0.9913(9) 0.2578(13) -0.4394(8) 0.097(3) Uani 1 1 d . .
H19A H 1.0561 0.2396 -0.4695 0.117 Uiso 1 1 calc R U
C20 C 1.0063(8) 0.3841(11) -0.3737(8) 0.090(3) Uani 1 1 d . .
H20A H 1.0835 0.4521 -0.3565 0.108 Uiso 1 1 calc R U
C21 C 0.9063(7) 0.4134(7) -0.3312(6) 0.0659(18) Uani 1 1 d . .
H21A H 0.9165 0.5008 -0.2873 0.079 Uiso 1 1 calc R U
C22 C 0.4058(6) 0.5700(7) -0.3066(6) 0.0610(17) Uani 1 1 d . .
C23 C 0.3378(9) 0.6363(10) -0.3828(8) 0.123(4) Uani 1 1 d . .
H23A H 0.2986 0.6980 -0.3446 0.184 Uiso 1 1 calc R U
H23B H 0.2662 0.5705 -0.4510 0.184 Uiso 1 1 calc R U
H23C H 0.4037 0.6843 -0.4030 0.184 Uiso 1 1 calc R U
Se1 Se 0.69206(5) 0.50908(5) 0.03309(5) 0.04050(17) Uani 1 1 d . .
Se2 Se 0.35929(6) 0.18946(6) -0.25327(5) 0.04814(19) Uani 1 1 d . .
Fe1 Fe 0.76835(7) 0.84849(7) 0.05715(7) 0.0415(2) Uani 1 1 d . .
Cu1 Cu 0.53011(6) 0.40630(6) -0.16325(6) 0.0449(2) Uani 1 1 d . .
N1 N 0.6792(4) 0.3137(4) -0.2104(4) 0.0406(10) Uani 1 1 d . .
N2 N 0.4560(5) 0.5186(5) -0.2489(4) 0.0509(12) Uani 1 1 d . .
P1 P 0.2723(2) 0.2226(2) 0.37771(17) 0.0778(6) Uani 1 1 d . .
F1 F 0.3548(7) 0.3482(6) 0.3734(7) 0.185(3) Uani 1 1 d . U
F2 F 0.2818(9) 0.2905(8) 0.4974(6) 0.197(3) Uani 1 1 d . U
F3 F 0.2739(7) 0.1416(6) 0.2612(4) 0.150(2) Uani 1 1 d . .
F4 F 0.1805(8) 0.0950(6) 0.3738(6) 0.175(3) Uani 1 1 d . .
F5 F 0.4051(6) 0.1768(8) 0.4314(6) 0.174(3) Uani 1 1 d . .
F6 F 0.1409(8) 0.2543(9) 0.3157(9) 0.233(4) Uani 1 1 d . .

loop_
_atom_site_aniso_label
_atom_site_aniso_U_11
_atom_site_aniso_U_22
_atom_site_aniso_U_33
_atom_site_aniso_U_23
_atom_site_aniso_U_13
_atom_site_aniso_U_12
C1 0.035(3) 0.033(3) 0.044(3) 0.014(2) 0.010(2) 0.012(2)
C2 0.050(3) 0.038(3) 0.046(3) 0.015(3) 0.020(3) 0.012(3)
C3 0.050(3) 0.055(4) 0.077(5) 0.032(3) 0.034(3) 0.018(3)
C4 0.033(3) 0.040(3) 0.071(4) 0.013(3) 0.009(3) 0.006(2)
C5 0.043(3) 0.041(3) 0.045(3) 0.011(3) 0.003(3) 0.018(3)
C6 0.049(3) 0.041(3) 0.056(4) 0.018(3) 0.020(3) 0.018(3)
C7 0.045(3) 0.057(4) 0.062(4) 0.032(3) 0.018(3) 0.025(3)
C8 0.071(5) 0.095(6) 0.086(5) 0.058(5) 0.033(4) 0.054(4)
C9 0.087(5) 0.056(4) 0.116(6) 0.059(5) 0.058(5) 0.042(4)
C10 0.068(4) 0.037(4) 0.086(5) 0.017(3) 0.037(4) 0.025(3)
C11 0.041(3) 0.037(3) 0.050(3) 0.018(3) 0.006(3) 0.014(2)
C12 0.039(3) 0.042(3) 0.053(4) 0.014(3) 0.013(3) 0.018(3)
C13 0.051(3) 0.044(3) 0.049(4) 0.015(3) 0.020(3) 0.024(3)
C14 0.063(4) 0.043(3) 0.050(4) 0.004(3) 0.027(3) 0.015(3)
C15 0.050(3) 0.058(4) 0.044(3) 0.023(3) 0.017(3) 0.023(3)
C16 0.053(4) 0.067(4) 0.039(3) 0.027(3) 0.017(3) 0.026(3)
C17 0.070(4) 0.073(5) 0.050(4) 0.017(3) 0.028(3) 0.027(4)
C18 0.116(7) 0.117(7) 0.060(5) 0.037(5) 0.043(5) 0.060(6)
C19 0.093(6) 0.168(10) 0.088(6) 0.074(7) 0.066(6) 0.071(7)
C20 0.066(5) 0.136(8) 0.094(6) 0.071(6) 0.038(5) 0.031(5)
C21 0.063(4) 0.073(5) 0.066(4) 0.032(4) 0.025(4) 0.016(4)
C22 0.051(4) 0.066(4) 0.063(4) 0.032(4) 0.012(3) 0.012(3)
C23 0.111(7) 0.153(9) 0.135(8) 0.114(7) 0.026(6) 0.052(7)
Se1 0.0433(3) 0.0376(3) 0.0428(3) 0.0167(3) 0.0168(3) 0.0131(2)
Se2 0.0431(3) 0.0460(4) 0.0484(4) 0.0146(3) 0.0123(3) 0.0101(3)
Fe1 0.0406(4) 0.0360(4) 0.0501(5) 0.0195(4) 0.0149(4) 0.0153(3)
Cu1 0.0426(4) 0.0422(4) 0.0493(4) 0.0180(3) 0.0136(3) 0.0162(3)
N1 0.036(2) 0.040(3) 0.044(3) 0.016(2) 0.012(2) 0.0135(19)
N2 0.054(3) 0.056(3) 0.050(3) 0.029(3) 0.018(2) 0.021(2)
P1 0.0993(16) 0.0659(13) 0.0600(12) 0.0232(10) 0.0286(11) 0.0052(11)
F1 0.203(6) 0.112(4) 0.271(7) 0.068(5) 0.149(5) 0.002(4)
F2 0.223(6) 0.203(6) 0.126(5) -0.011(4) 0.105(5) -0.005(5)
F3 0.196(6) 0.160(6) 0.088(4) 0.026(4) 0.059(4) 0.064(5)
F4 0.200(7) 0.100(4) 0.197(6) 0.050(4) 0.077(6) -0.027(4)
F5 0.119(5) 0.241(8) 0.142(5) 0.089(5) 0.005(4) 0.061(5)
F6 0.166(7) 0.265(10) 0.373(13) 0.204(9) 0.122(8) 0.140(7)

loop_
_atom_type_symbol
_atom_type_description
_atom_type_scat_dispersion_real
_atom_type_scat_dispersion_imag
_atom_type_scat_source
C C 0.0033 0.0016 'International Tables Vol C Tables 4.2.6.8 and 6.1.1.4'
H H 0.0000 0.0000 'International Tables Vol C Tables 4.2.6.8 and 6.1.1.4'
N N 0.0061 0.0033 'International Tables Vol C Tables 4.2.6.8 and 6.1.1.4'
F F 0.0171 0.0103 'International Tables Vol C Tables 4.2.6.8 and 6.1.1.4'
P P 0.1023 0.0942 'International Tables Vol C Tables 4.2.6.8 and 6.1.1.4'
Fe Fe 0.3463 0.8444 'International Tables Vol C Tables 4.2.6.8 and 6.1.1.4'
Cu Cu 0.3201 1.2651 'International Tables Vol C Tables 4.2.6.8 and 6.1.1.4'
Se Se -0.0929 2.2259 'International Tables Vol C Tables 4.2.6.8 and 6.1.1.4'

loop_
_geom_angle_atom_site_label_1
_geom_angle_atom_site_label_2
_geom_angle_atom_site_label_3
_geom_angle
_geom_angle_site_symmetry_1
_geom_angle_site_symmetry_3
C5 C1 C2 108.3(5) . .
C5 C1 Se1 123.9(4) . .
C2 C1 Se1 127.8(4) . .
C5 C1 Fe1 69.6(3) . .
C2 C1 Fe1 70.0(3) . .
Se1 C1 Fe1 127.6(3) . .
C3 C2 C1 107.6(5) . .
C3 C2 Fe1 70.6(3) . .
C1 C2 Fe1 68.9(3) . .
C3 C2 H2A 126.2 . .
C1 C2 H2A 126.2 . .
Fe1 C2 H2A 126.2 . .
C4 C3 C2 108.2(5) . .
C4 C3 Fe1 69.6(3) . .
C2 C3 Fe1 69.1(3) . .
C4 C3 H3A 125.9 . .
C2 C3 H3A 125.9 . .
Fe1 C3 H3A 125.9 . .
C3 C4 C5 109.2(5) . .
C3 C4 Fe1 70.6(3) . .
C5 C4 Fe1 68.8(3) . .
C3 C4 H4A 125.4 . .
C5 C4 H4A 125.4 . .
Fe1 C4 H4A 125.4 . .
C1 C5 C4 106.6(5) . .
C1 C5 Fe1 69.4(3) . .
C4 C5 Fe1 70.2(3) . .
C1 C5 H5A 126.7 . .
C4 C5 H5A 126.7 . .
Fe1 C5 H5A 126.7 . .
C7 C6 C10 108.2(5) 2_665 2_665
C7 C6 Se2 127.4(4) 2_665 .
C10 C6 Se2 123.8(5) 2_665 .
C7 C6 Fe1 70.1(3) 2_665 2_665
C10 C6 Fe1 69.6(3) 2_665 2_665
Se2 C6 Fe1 119.4(3) . 2_665
C8 C7 C6 108.2(6) . 2_665
C8 C7 Fe1 70.0(3) . .
C6 C7 Fe1 69.0(3) 2_665 .
C8 C7 H7A 125.9 . .
C6 C7 H7A 125.9 2_665 .
Fe1 C7 H7A 125.9 . .
C7 C8 C9 107.2(6) . .
C7 C8 Fe1 69.4(3) . .
C9 C8 Fe1 69.3(4) . .
C7 C8 H8A 126.4 . .
C9 C8 H8A 126.4 . .
Fe1 C8 H8A 126.4 . .
C10 C9 C8 109.6(6) . .
C10 C9 Fe1 69.5(3) . .
C8 C9 Fe1 70.0(4) . .
C10 C9 H9A 125.2 . .
C8 C9 H9A 125.2 . .
Fe1 C9 H9A 125.2 . .
C9 C10 C6 106.8(6) . 2_665
C9 C10 Fe1 70.0(4) . .
C6 C10 Fe1 69.0(3) 2_665 .
C9 C10 H10A 126.6 . .
C6 C10 H10A 126.6 2_665 .
Fe1 C10 H10A 126.6 . .
C12 C11 Se1 112.0(3) . .
C12 C11 H11A 109.2 . .
Se1 C11 H11A 109.2 . .
C12 C11 H11B 109.2 . .
Se1 C11 H11B 109.2 . .
H11A C11 H11B 107.9 . .
N1 C12 C11 113.8(4) . .
N1 C12 H12A 108.8 . .
C11 C12 H12A 108.8 . .
N1 C12 H12B 108.8 . .
C11 C12 H12B 108.8 . .
H12A C12 H12B 107.7 . .
N1 C13 C14 113.2(4) . .
N1 C13 H13A 108.9 . .
C14 C13 H13A 108.9 . .
N1 C13 H13B 108.9 . .
C14 C13 H13B 108.9 . .
H13A C13 H13B 107.8 . .
C13 C14 Se2 113.3(4) . .
C13 C14 H14A 108.9 . .
Se2 C14 H14A 108.9 . .
C13 C14 H14B 108.9 . .
Se2 C14 H14B 108.9 . .
H14A C14 H14B 107.7 . .
N1 C15 C16 118.7(4) . .
N1 C15 H15A 107.6 . .
C16 C15 H15A 107.6 . .
N1 C15 H15B 107.6 . .
C16 C15 H15B 107.6 . .
H15A C15 H15B 107.1 . .
C21 C16 C17 118.3(6) . .
C21 C16 C15 120.6(6) . .
C17 C16 C15 121.0(6) . .
C16 C17 C18 119.6(7) . .
C16 C17 H17A 120.2 . .
C18 C17 H17A 120.2 . .
C19 C18 C17 122.0(9) . .
C19 C18 H18A 119.0 . .
C17 C18 H18A 119.0 . .
C18 C19 C20 119.6(8) . .
C18 C19 H19A 120.2 . .
C20 C19 H19A 120.2 . .
C19 C20 C21 120.6(8) . .
C19 C20 H20A 119.7 . .
C21 C20 H20A 119.7 . .
C16 C21 C20 119.9(7) . .
C16 C21 H21A 120.1 . .
C20 C21 H21A 120.1 . .
N2 C22 C23 179.1(8) . .
C22 C23 H23A 109.5 . .
C22 C23 H23B 109.5 . .
H23A C23 H23B 109.5 . .
C22 C23 H23C 109.5 . .
H23A C23 H23C 109.5 . .
H23B C23 H23C 109.5 . .
C1 Se1 C11 95.8(2) . .
C1 Se1 Cu1 104.96(16) . .
C11 Se1 Cu1 90.15(16) . .
C6 Se2 C14 100.5(2) . .
C6 Se2 Cu1 109.75(18) . .
C14 Se2 Cu1 91.46(18) . .
C6 Fe1 C1 115.3(2) 2_665 .
C6 Fe1 C10 41.4(2) 2_665 .
C1 Fe1 C10 145.9(3) . .
C6 Fe1 C5 109.9(2) 2_665 .
C1 Fe1 C5 41.0(2) . .
C10 Fe1 C5 113.8(3) . .
C6 Fe1 C9 68.3(3) 2_665 .
C1 Fe1 C9 173.3(3) . .
C10 Fe1 C9 40.5(3) . .
C5 Fe1 C9 144.5(3) . .
C6 Fe1 C7 40.9(2) 2_665 .
C1 Fe1 C7 110.5(2) . .
C10 Fe1 C7 69.2(3) . .
C5 Fe1 C7 135.0(2) . .
C9 Fe1 C7 68.1(3) . .
C6 Fe1 C2 146.2(2) 2_665 .
C1 Fe1 C2 41.1(2) . .
C10 Fe1 C2 171.7(2) . .
C5 Fe1 C2 69.2(2) . .
C9 Fe1 C2 132.8(3) . .
C7 Fe1 C2 114.7(2) . .
C6 Fe1 C8 68.8(3) 2_665 .
C1 Fe1 C8 134.1(3) . .
C10 Fe1 C8 69.0(3) . .
C5 Fe1 C8 174.4(3) . .
C9 Fe1 C8 40.7(3) . .
C7 Fe1 C8 40.6(2) . .
C2 Fe1 C8 108.7(3) . .
C6 Fe1 C4 134.8(3) 2_665 .
C1 Fe1 C4 68.2(2) . .
C10 Fe1 C4 109.0(3) . .
C5 Fe1 C4 41.0(2) . .
C9 Fe1 C4 113.7(3) . .
C7 Fe1 C4 175.0(3) . .
C2 Fe1 C4 67.7(2) . .
C8 Fe1 C4 143.6(3) . .
C6 Fe1 C3 173.0(2) 2_665 .
C1 Fe1 C3 68.3(2) . .
C10 Fe1 C3 132.4(2) . .
C5 Fe1 C3 68.6(2) . .
C9 Fe1 C3 108.7(3) . .
C7 Fe1 C3 144.8(3) . .
C2 Fe1 C3 40.3(2) . .
C8 Fe1 C3 113.4(3) . .
C4 Fe1 C3 39.8(2) . .
N2 Cu1 N1 116.06(19) . .
N2 Cu1 Se1 119.63(15) . .
N1 Cu1 Se1 90.92(13) . .
N2 Cu1 Se2 105.99(16) . .
N1 Cu1 Se2 90.12(13) . .
Se1 Cu1 Se2 128.14(4) . .
C12 N1 C13 109.6(4) . .
C12 N1 C15 110.8(4) . .
C13 N1 C15 112.7(4) . .
C12 N1 Cu1 108.5(3) . .
C13 N1 Cu1 108.6(3) . .
C15 N1 Cu1 106.5(3) . .
C22 N2 Cu1 172.6(5) . .
F2 P1 F6 95.9(5) . .
F2 P1 F1 94.1(4) . .
F6 P1 F1 89.0(4) . .
F2 P1 F4 88.4(4) . .
F6 P1 F4 87.3(5) . .
F1 P1 F4 175.8(5) . .
F2 P1 F3 172.6(5) . .
F6 P1 F3 90.8(5) . .
F1 P1 F3 89.0(4) . .
F4 P1 F3 89.0(4) . .
F2 P1 F5 89.1(5) . .
F6 P1 F5 174.3(5) . .
F1 P1 F5 93.2(4) . .
F4 P1 F5 90.3(4) . .
F3 P1 F5 84.0(4) . .

loop_
_geom_bond_atom_site_label_1
_geom_bond_atom_site_label_2
_geom_bond_distance
_geom_bond_site_symmetry_2
C1 C5 1.417(7) .
C1 C2 1.426(7) .
C1 Se1 1.902(5) .
C1 Fe1 2.022(5) .
C2 C3 1.411(8) .
C2 Fe1 2.036(6) .
C2 H2A 0.9800 .
C3 C4 1.395(8) .
C3 Fe1 2.055(6) .
C3 H3A 0.9800 .
C4 C5 1.425(8) .
C4 Fe1 2.043(6) .
C4 H4A 0.9800 .
C5 Fe1 2.025(5) .
C5 H5A 0.9800 .
C6 C7 1.415(8) 2_665
C6 C10 1.427(8) 2_665
C6 Se2 1.908(6) .
C6 Fe1 2.017(6) 2_665
C7 C8 1.414(9) .
C7 C6 1.415(8) 2_665
C7 Fe1 2.032(6) .
C7 H7A 0.9800 .
C8 C9 1.415(10) .
C8 Fe1 2.040(6) .
C8 H8A 0.9800 .
C9 C10 1.403(9) .
C9 Fe1 2.031(6) .
C9 H9A 0.9800 .
C10 C6 1.427(8) 2_665
C10 Fe1 2.024(6) .
C10 H10A 0.9800 .
C11 C12 1.512(7) .
C11 Se1 1.969(5) .
C11 H11A 0.9700 .
C11 H11B 0.9700 .
C12 N1 1.470(6) .
C12 H12A 0.9700 .
C12 H12B 0.9700 .
C13 N1 1.485(7) .
C13 C14 1.510(7) .
C13 H13A 0.9700 .
C13 H13B 0.9700 .
C14 Se2 1.983(5) .
C14 H14A 0.9700 .
C14 H14B 0.9700 .
C15 N1 1.488(7) .
C15 C16 1.512(8) .
C15 H15A 0.9700 .
C15 H15B 0.9700 .
C16 C21 1.374(9) .
C16 C17 1.385(8) .
C17 C18 1.390(10) .
C17 H17A 0.9300 .
C18 C19 1.329(12) .
C18 H18A 0.9300 .
C19 C20 1.352(12) .
C19 H19A 0.9300 .
C20 C21 1.407(10) .
C20 H20A 0.9300 .
C21 H21A 0.9300 .
C22 N2 1.107(7) .
C22 C23 1.454(9) .
C23 H23A 0.9600 .
C23 H23B 0.9600 .
C23 H23C 0.9600 .
Se1 Cu1 2.4025(19) .
Se2 Cu1 2.4306(18) .
Fe1 C6 2.017(6) 2_665
Cu1 N2 1.953(5) .
Cu1 N1 2.185(4) .
P1 F2 1.510(6) .
P1 F6 1.517(7) .
P1 F1 1.521(6) .
P1 F4 1.535(6) .
P1 F3 1.555(6) .
P1 F5 1.585(6) .
